data_7057429
loop_
_publ_author_name
'Haribabu, Jebiti'
'Tamizh, Manoharan Muthu'
'Balachandran, Chandrasekar'
'Arun, Yuvaraj'
'Bhuvanesh, Nattamai S. P.'
'Endo, Akira'
'Karvembu, Ramasamy'

_publ_section_title
;
 Synthesis, structures and mechanistic pathways of anticancer activity of
 palladium(ii) complexes with indole-3-carbaldehyde thiosemicarbazones
;
_journal_issue 13
_journal_name_full 'New Journal of Chemistry'
_journal_page_first 10818
_journal_paper_doi 10.1039/C7NJ03743K
_journal_volume 42
_journal_year 2018
_chemical_formula_moiety 'C29 H26 Cl N4 P Pd S, C3 H7 N O'
_chemical_formula_sum 'C32 H33 Cl N5 O P Pd S'
_chemical_formula_weight 708.51
_space_group_crystal_system monoclinic
_space_group_IT_number 14
_space_group_name_Hall '-P 2ybc'
_space_group_name_H-M_alt 'P 1 21/c 1'
_symmetry_space_group_name_Hall '-P 2ybc'
_symmetry_space_group_name_H-M 'P 1 21/c 1'
_atom_sites_solution_hydrogens geom
_audit_block_doi 10.5517/ccdc.csd.cc1ppj85
_audit_creation_date 2014-01-29
_audit_creation_method
;
Olex2 1.2-beta
(compiled 2013.09.17 svn.r2790 for OlexSys, GUI svn.r4601)
;
_audit_update_record
;
2017-08-19 deposited with the CCDC.
2018-05-09 downloaded from the CCDC.
;
_cell_angle_alpha 90
_cell_angle_beta 110.053(2)
_cell_angle_gamma 90
_cell_formula_units_Z 4
_cell_length_a 17.995(4)
_cell_length_b 9.0166(19)
_cell_length_c 20.915(4)
_cell_measurement_reflns_used 9979
_cell_measurement_temperature 150.15
_cell_measurement_theta_max 27.553
_cell_measurement_theta_min 2.409
_cell_volume 3187.8(12)
_computing_data_reduction 'SAINT v8.27A (Bruker, 2012)'
_computing_molecular_graphics
;
O. V. Dolomanov, L. J. Bourhis, R. J. Gildea, J. A. K. Howard and H. Puschmann,
OLEX2: a complete structure solution, refinement and analysis program.
J. Appl. Cryst. (2009). 42, 339-341.
;
_computing_publication_material
;
O. V. Dolomanov, L. J. Bourhis, R. J. Gildea, J. A. K. Howard and H. Puschmann,
OLEX2: a complete structure solution, refinement and analysis program.
J. Appl. Cryst. (2009). 42, 339-341.
;
_computing_structure_refinement
;
SHELX, G.M. Sheldrick, Acta Cryst.
(2008). A64, 112-122
;
_diffrn_ambient_temperature 150.15
_diffrn_measured_fraction_theta_full 0.999
_diffrn_measured_fraction_theta_max 0.990
_diffrn_measurement_device_type 'Bruker APEX-II CCD'
_diffrn_measurement_method '\f and \w scans'
_diffrn_radiation_monochromator graphite
_diffrn_radiation_type MoK\a
_diffrn_radiation_wavelength 0.71073
_diffrn_reflns_av_R_equivalents 0.0322
_diffrn_reflns_av_unetI/netI 0.0241
_diffrn_reflns_Laue_measured_fraction_full 0.999
_diffrn_reflns_Laue_measured_fraction_max 0.990
_diffrn_reflns_limit_h_max 23
_diffrn_reflns_limit_h_min -23
_diffrn_reflns_limit_k_max 11
_diffrn_reflns_limit_k_min -11
_diffrn_reflns_limit_l_max 26
_diffrn_reflns_limit_l_min -26
_diffrn_reflns_number 34644
_diffrn_reflns_point_group_measured_fraction_full 0.999
_diffrn_reflns_point_group_measured_fraction_max 0.990
_diffrn_reflns_theta_full 25.242
_diffrn_reflns_theta_max 27.612
_diffrn_reflns_theta_min 2.009
_diffrn_standards_number 0
_exptl_absorpt_coefficient_mu 0.815
_exptl_absorpt_correction_T_max 0.7456
_exptl_absorpt_correction_T_min 0.6382
_exptl_absorpt_correction_type multi-scan
_exptl_absorpt_process_details
;
SADABS-2012/1 (Bruker,2012) was used for absorption correction.
wR2(int) was 0.0604 before and 0.0433 after correction.
The Ratio of minimum to maximum transmission is 0.8560.
The \l/2 correction factor is 0.0015.
;
_exptl_crystal_colour brown
_exptl_crystal_colour_primary brown
_exptl_crystal_density_diffrn 1.476
_exptl_crystal_F_000 1448
_exptl_crystal_size_max 0.35
_exptl_crystal_size_mid 0.24
_exptl_crystal_size_min 0.18
_refine_diff_density_max 0.413
_refine_diff_density_min -0.449
_refine_diff_density_rms 0.055
_refine_ls_extinction_method none
_refine_ls_goodness_of_fit_ref 1.024
_refine_ls_hydrogen_treatment constr
_refine_ls_matrix_type full
_refine_ls_number_parameters 382
_refine_ls_number_reflns 7342
_refine_ls_number_restraints 0
_refine_ls_restrained_S_all 1.024
_refine_ls_R_factor_all 0.0269
_refine_ls_R_factor_gt 0.0223
_refine_ls_shift/su_max 0.003
_refine_ls_shift/su_mean 0.000
_refine_ls_structure_factor_coef Fsqd
_refine_ls_weighting_details 'w=1/[\s^2^(Fo^2^)+(0.0260P)^2^+1.5846P] where P=(Fo^2^+2Fc^2^)/3'
_refine_ls_weighting_scheme calc
_refine_ls_wR_factor_gt 0.0556
_refine_ls_wR_factor_ref 0.0583
_reflns_Friedel_coverage 0.000
_reflns_number_gt 6529
_reflns_number_total 7342
_reflns_threshold_expression 'I > 2\s(I)'
_cod_data_source_file c7nj03743k2.cif
_cod_data_source_block inpdcl
_cod_depositor_comments 'Adding full bibliography for 7057427--7057432.cif.'
_cod_original_cell_volume 3187.9(12)
_cod_database_code 7057429
_shelxl_version_number 2013-4
_shelx_space_group_comment
;
The symmetry employed for this shelxl refinement is uniquely defined
by the following loop, which should always be used as a source of
symmetry information in preference to the above space-group names.
They are only intended as comments.
;
_shelx_estimated_absorpt_t_max 0.867
_shelx_estimated_absorpt_t_min 0.763
_olex2_refinement_description
;
1. Fixed Uiso
 At 1.2 times of:
  All C(H) groups, All N(H) groups
 At 1.5 times of:
  All C(H,H,H) groups
2.a Aromatic/amide H refined with riding coordinates:
 N3(H3), N4(H4), C1(H1), C5(H5), C6(H6), C7(H7), C8(H8), C9(H9), C13(H13),
 C14(H14), C15(H15), C16(H16), C17(H17), C19(H19), C20(H20), C21(H21), C22(H22),
  C23(H23), C25(H25), C26(H26), C27(H27), C28(H28), C29(H29), C2S(H2S)
2.b Idealised Me refined as rotating group:
 C11(H11A,H11B,H11C), C4S(H4SA,H4SB,H4SC), C5S(H5SA,H5SB,H5SC)
;

loop_
_space_group_symop_operation_xyz
'x, y, z'
'-x, y+1/2, -z+1/2'
'-x, -y, -z'
'x, -y-1/2, z-1/2'

loop_
_atom_site_label
_atom_site_type_symbol
_atom_site_fract_x
_atom_site_fract_y
_atom_site_fract_z
_atom_site_U_iso_or_equiv
_atom_site_adp_type
_atom_site_occupancy
_atom_site_site_symmetry_order
_atom_site_calc_flag
_atom_site_refinement_flags_posn
_atom_site_refinement_flags_adp
Pd1 Pd 0.74691(2) 0.72396(2) 0.22214(2) 0.01885(4) Uani 1 1 d . .
Cl1 Cl 0.68952(3) 0.79063(5) 0.30283(2) 0.02809(9) Uani 1 1 d . .
S1 S 0.81710(2) 0.68533(5) 0.15288(2) 0.02472(9) Uani 1 1 d . .
P1 P 0.64701(2) 0.84147(5) 0.14097(2) 0.01897(9) Uani 1 1 d . .
N1 N 0.83746(8) 0.60068(16) 0.29011(7) 0.0224(3) Uani 1 1 d . .
N2 N 0.90018(8) 0.54718(17) 0.27198(7) 0.0248(3) Uani 1 1 d . .
N3 N 0.99010(8) 0.31030(16) 0.45517(7) 0.0259(3) Uani 1 1 d . .
H3 H 1.0332 0.2560 0.4654 0.031 Uiso 1 1 calc R U
N4 N 0.95308(8) 0.54273(18) 0.18689(7) 0.0297(3) Uani 1 1 d . .
H4 H 0.9505 0.5707 0.1459 0.036 Uiso 1 1 calc R U
C1 C 0.83598(10) 0.55494(19) 0.34874(8) 0.0234(3) Uani 1 1 d . .
H1 H 0.7932 0.5911 0.3612 0.028 Uiso 1 1 calc R U
C2 C 0.88957(10) 0.45790(19) 0.39716(8) 0.0228(3) Uani 1 1 d . .
C3 C 0.88240(9) 0.42476(18) 0.46248(8) 0.0216(3) Uani 1 1 d . .
C4 C 0.94656(9) 0.33257(19) 0.49749(8) 0.0230(3) Uani 1 1 d . .
C5 C 0.95682(10) 0.38397(19) 0.39589(8) 0.0247(3) Uani 1 1 d . .
H5 H 0.9764 0.3850 0.3591 0.030 Uiso 1 1 calc R U
C6 C 0.82879(10) 0.4640(2) 0.49467(9) 0.0278(4) Uani 1 1 d . .
H6 H 0.7848 0.5258 0.4723 0.033 Uiso 1 1 calc R U
C7 C 0.84075(11) 0.4115(2) 0.55944(9) 0.0307(4) Uani 1 1 d . .
H7 H 0.8045 0.4377 0.5815 0.037 Uiso 1 1 calc R U
C8 C 0.90529(11) 0.3205(2) 0.59318(9) 0.0303(4) Uani 1 1 d . .
H8 H 0.9120 0.2857 0.6377 0.036 Uiso 1 1 calc R U
C9 C 0.95916(10) 0.28050(19) 0.56297(9) 0.0273(4) Uani 1 1 d . .
H9 H 1.0033 0.2196 0.5859 0.033 Uiso 1 1 calc R U
C10 C 0.89517(9) 0.58393(19) 0.21062(8) 0.0230(3) Uani 1 1 d . .
C11 C 1.01941(11) 0.4532(2) 0.22772(9) 0.0362(4) Uani 1 1 d . .
H11A H 1.0553 0.4357 0.2023 0.054 Uiso 1 1 calc R U
H11B H 0.9999 0.3580 0.2382 0.054 Uiso 1 1 calc R U
H11C H 1.0477 0.5055 0.2702 0.054 Uiso 1 1 calc R U
C12 C 0.62303(10) 0.77126(17) 0.05457(8) 0.0204(3) Uani 1 1 d . .
C13 C 0.67844(11) 0.7873(2) 0.02174(8) 0.0262(4) Uani 1 1 d . .
H13 H 0.7269 0.8371 0.0442 0.031 Uiso 1 1 calc R U
C14 C 0.66334(11) 0.7314(2) -0.04305(9) 0.0292(4) Uani 1 1 d . .
H14 H 0.7016 0.7423 -0.0647 0.035 Uiso 1 1 calc R U
C15 C 0.59242(11) 0.6596(2) -0.07646(9) 0.0299(4) Uani 1 1 d . .
H15 H 0.5820 0.6213 -0.1210 0.036 Uiso 1 1 calc R U
C16 C 0.53714(11) 0.6439(2) -0.04487(9) 0.0301(4) Uani 1 1 d . .
H16 H 0.4885 0.5952 -0.0678 0.036 Uiso 1 1 calc R U
C17 C 0.55223(10) 0.69915(19) 0.02065(8) 0.0251(4) Uani 1 1 d . .
H17 H 0.5139 0.6874 0.0422 0.030 Uiso 1 1 calc R U
C18 C 0.66954(10) 1.03604(19) 0.13431(9) 0.0262(4) Uani 1 1 d . .
C19 C 0.63815(11) 1.1139(2) 0.07352(11) 0.0343(4) Uani 1 1 d . .
H19 H 0.6036 1.0659 0.0341 0.041 Uiso 1 1 calc R U
C20 C 0.65776(13) 1.2628(2) 0.07099(14) 0.0480(6) Uani 1 1 d . .
H20 H 0.6367 1.3165 0.0296 0.058 Uiso 1 1 calc R U
C21 C 0.70724(15) 1.3322(3) 0.12799(16) 0.0577(7) Uani 1 1 d . .
H21 H 0.7199 1.4340 0.1259 0.069 Uiso 1 1 calc R U
C22 C 0.73863(17) 1.2561(3) 0.18789(16) 0.0595(7) Uani 1 1 d . .
H22 H 0.7732 1.3051 0.2270 0.071 Uiso 1 1 calc R U
C23 C 0.72008(13) 1.1072(2) 0.19163(11) 0.0418(5) Uani 1 1 d . .
H23 H 0.7419 1.0545 0.2332 0.050 Uiso 1 1 calc R U
C24 C 0.55293(9) 0.83803(19) 0.15619(8) 0.0214(3) Uani 1 1 d . .
C25 C 0.50578(10) 0.9635(2) 0.14775(9) 0.0293(4) Uani 1 1 d . .
H25 H 0.5210 1.0531 0.1317 0.035 Uiso 1 1 calc R U
C26 C 0.43617(11) 0.9582(2) 0.16277(10) 0.0369(4) Uani 1 1 d . .
H26 H 0.4042 1.0443 0.1572 0.044 Uiso 1 1 calc R U
C27 C 0.41364(11) 0.8283(2) 0.18565(10) 0.0357(4) Uani 1 1 d . .
H27 H 0.3666 0.8256 0.1966 0.043 Uiso 1 1 calc R U
C28 C 0.45929(11) 0.7016(2) 0.19276(9) 0.0330(4) Uani 1 1 d . .
H28 H 0.4427 0.6115 0.2072 0.040 Uiso 1 1 calc R U
C29 C 0.52898(10) 0.7065(2) 0.17876(9) 0.0268(4) Uani 1 1 d . .
H29 H 0.5608 0.6200 0.1845 0.032 Uiso 1 1 calc R U
O1S O 1.09367(7) 0.07444(15) 0.46286(6) 0.0328(3) Uani 1 1 d . .
N3S N 1.18003(8) -0.03873(17) 0.55562(7) 0.0264(3) Uani 1 1 d . .
C2S C 1.15567(10) 0.0059(2) 0.49167(9) 0.0282(4) Uani 1 1 d . .
H2S H 1.1884 -0.0165 0.4657 0.034 Uiso 1 1 calc R U
C4S C 1.13271(11) -0.0121(2) 0.59855(9) 0.0358(4) Uani 1 1 d . .
H4SA H 1.0776 0.0053 0.5699 0.054 Uiso 1 1 calc R U
H4SB H 1.1531 0.0751 0.6271 0.054 Uiso 1 1 calc R U
H4SC H 1.1356 -0.0988 0.6276 0.054 Uiso 1 1 calc R U
C5S C 1.25410(11) -0.1185(2) 0.58592(10) 0.0357(4) Uani 1 1 d . .
H5SA H 1.2813 -0.1266 0.5527 0.054 Uiso 1 1 calc R U
H5SB H 1.2432 -0.2180 0.5994 0.054 Uiso 1 1 calc R U
H5SC H 1.2878 -0.0646 0.6261 0.054 Uiso 1 1 calc R U

loop_
_atom_site_aniso_label
_atom_site_aniso_U_11
_atom_site_aniso_U_22
_atom_site_aniso_U_33
_atom_site_aniso_U_23
_atom_site_aniso_U_13
_atom_site_aniso_U_12
Pd1 0.02093(7) 0.02158(7) 0.01481(6) -0.00213(4) 0.00711(5) -0.00111(5)
Cl1 0.0286(2) 0.0400(3) 0.01773(18) -0.00270(16) 0.01066(16) 0.00455(17)
S1 0.0268(2) 0.0307(2) 0.01917(19) 0.00130(16) 0.01119(16) 0.00270(17)
P1 0.0218(2) 0.0182(2) 0.01803(19) -0.00141(15) 0.00830(16) -0.00209(15)
N1 0.0220(7) 0.0269(8) 0.0188(6) -0.0013(5) 0.0075(5) 0.0009(6)
N2 0.0236(7) 0.0318(8) 0.0202(7) -0.0022(6) 0.0090(6) 0.0019(6)
N3 0.0227(7) 0.0270(8) 0.0272(7) -0.0009(6) 0.0076(6) 0.0042(6)
N4 0.0270(7) 0.0425(9) 0.0217(7) 0.0000(6) 0.0113(6) 0.0047(7)
C1 0.0236(8) 0.0260(9) 0.0219(8) -0.0017(6) 0.0095(6) 0.0011(6)
C2 0.0237(8) 0.0248(9) 0.0205(8) -0.0005(6) 0.0082(6) -0.0006(6)
C3 0.0221(8) 0.0215(8) 0.0204(8) -0.0005(6) 0.0063(6) -0.0011(6)
C4 0.0225(8) 0.0199(8) 0.0254(8) -0.0031(6) 0.0067(7) -0.0010(6)
C5 0.0246(8) 0.0268(9) 0.0228(8) -0.0027(7) 0.0082(7) -0.0007(7)
C6 0.0264(9) 0.0321(10) 0.0254(8) 0.0032(7) 0.0093(7) 0.0067(7)
C7 0.0342(10) 0.0342(10) 0.0275(9) 0.0035(7) 0.0156(8) 0.0040(8)
C8 0.0371(10) 0.0311(10) 0.0214(8) 0.0046(7) 0.0085(7) -0.0002(8)
C9 0.0274(9) 0.0237(9) 0.0257(9) 0.0020(7) 0.0027(7) 0.0024(7)
C10 0.0224(8) 0.0268(9) 0.0205(8) -0.0039(6) 0.0080(6) -0.0026(6)
C11 0.0279(9) 0.0535(13) 0.0274(9) -0.0050(9) 0.0097(8) 0.0088(9)
C12 0.0271(8) 0.0176(8) 0.0167(7) 0.0020(6) 0.0076(6) 0.0016(6)
C13 0.0279(9) 0.0302(9) 0.0212(8) 0.0029(7) 0.0092(7) -0.0019(7)
C14 0.0349(10) 0.0347(10) 0.0220(8) 0.0033(7) 0.0150(7) 0.0014(8)
C15 0.0411(10) 0.0298(10) 0.0194(8) -0.0022(7) 0.0112(7) 0.0014(8)
C16 0.0321(9) 0.0309(10) 0.0257(9) -0.0061(7) 0.0081(7) -0.0067(7)
C17 0.0266(8) 0.0277(9) 0.0224(8) -0.0018(7) 0.0101(7) -0.0026(7)
C18 0.0267(8) 0.0207(9) 0.0368(9) -0.0029(7) 0.0179(7) -0.0027(7)
C19 0.0288(9) 0.0263(9) 0.0520(12) 0.0074(8) 0.0193(9) 0.0004(7)
C20 0.0445(12) 0.0271(11) 0.0858(18) 0.0166(11) 0.0396(13) 0.0054(9)
C21 0.0644(16) 0.0215(11) 0.105(2) -0.0055(13) 0.0520(16) -0.0107(11)
C22 0.0702(17) 0.0363(13) 0.0799(19) -0.0270(13) 0.0359(15) -0.0260(12)
C23 0.0513(12) 0.0319(11) 0.0457(12) -0.0121(9) 0.0211(10) -0.0130(9)
C24 0.0216(8) 0.0253(8) 0.0175(7) -0.0028(6) 0.0069(6) -0.0036(6)
C25 0.0298(9) 0.0278(9) 0.0331(9) -0.0006(7) 0.0145(8) 0.0000(7)
C26 0.0296(10) 0.0390(11) 0.0440(11) -0.0038(9) 0.0150(9) 0.0059(8)
C27 0.0241(9) 0.0521(13) 0.0344(10) -0.0078(9) 0.0145(8) -0.0069(8)
C28 0.0306(9) 0.0404(11) 0.0285(9) -0.0016(8) 0.0108(8) -0.0131(8)
C29 0.0283(9) 0.0275(9) 0.0241(8) -0.0013(7) 0.0083(7) -0.0040(7)
O1S 0.0351(7) 0.0352(7) 0.0282(6) 0.0031(5) 0.0110(5) 0.0108(6)
N3S 0.0228(7) 0.0296(8) 0.0260(7) -0.0007(6) 0.0074(6) 0.0013(6)
C2S 0.0302(9) 0.0287(9) 0.0284(9) -0.0014(7) 0.0134(7) 0.0033(7)
C4S 0.0310(10) 0.0509(13) 0.0273(9) -0.0019(8) 0.0124(8) -0.0040(9)
C5S 0.0302(9) 0.0311(10) 0.0384(10) -0.0005(8) 0.0024(8) 0.0057(8)

loop_
_atom_type_symbol
_atom_type_description
_atom_type_scat_dispersion_real
_atom_type_scat_dispersion_imag
_atom_type_scat_source
C C 0.0033 0.0016 'International Tables Vol C Tables 4.2.6.8 and 6.1.1.4'
H H 0.0000 0.0000 'International Tables Vol C Tables 4.2.6.8 and 6.1.1.4'
Cl Cl 0.1484 0.1585 'International Tables Vol C Tables 4.2.6.8 and 6.1.1.4'
N N 0.0061 0.0033 'International Tables Vol C Tables 4.2.6.8 and 6.1.1.4'
O O 0.0106 0.0060 'International Tables Vol C Tables 4.2.6.8 and 6.1.1.4'
P P 0.1023 0.0942 'International Tables Vol C Tables 4.2.6.8 and 6.1.1.4'
Pd Pd -0.9988 1.0072 'International Tables Vol C Tables 4.2.6.8 and 6.1.1.4'
S S 0.1246 0.1234 'International Tables Vol C Tables 4.2.6.8 and 6.1.1.4'

loop_
_geom_angle_atom_site_label_1
_geom_angle_atom_site_label_2
_geom_angle_atom_site_label_3
_geom_angle
S1 Pd1 Cl1 171.032(17)
S1 Pd1 P1 93.79(2)
P1 Pd1 Cl1 89.27(2)
N1 Pd1 Cl1 94.62(4)
N1 Pd1 S1 82.88(4)
N1 Pd1 P1 174.73(4)
C10 S1 Pd1 97.51(6)
C12 P1 Pd1 115.95(5)
C12 P1 C24 104.39(7)
C18 P1 Pd1 111.60(6)
C18 P1 C12 104.04(8)
C18 P1 C24 105.92(8)
C24 P1 Pd1 113.93(6)
N2 N1 Pd1 121.12(10)
C1 N1 Pd1 123.28(11)
C1 N1 N2 115.22(14)
C10 N2 N1 113.09(14)
C4 N3 H3 124.9
C5 N3 H3 124.9
C5 N3 C4 110.21(14)
C10 N4 H4 119.4
C10 N4 C11 121.28(15)
C11 N4 H4 119.4
N1 C1 H1 115.4
N1 C1 C2 129.27(15)
C2 C1 H1 115.4
C1 C2 C3 122.51(15)
C5 C2 C1 131.22(15)
C5 C2 C3 106.21(14)
C4 C3 C2 106.88(14)
C6 C3 C2 134.61(15)
C6 C3 C4 118.51(15)
N3 C4 C3 107.25(14)
N3 C4 C9 130.11(16)
C9 C4 C3 122.64(15)
N3 C5 C2 109.45(15)
N3 C5 H5 125.3
C2 C5 H5 125.3
C3 C6 H6 120.5
C7 C6 C3 119.01(16)
C7 C6 H6 120.5
C6 C7 H7 119.4
C6 C7 C8 121.26(16)
C8 C7 H7 119.4
C7 C8 H8 119.5
C9 C8 C7 121.09(16)
C9 C8 H8 119.5
C4 C9 H9 121.3
C8 C9 C4 117.49(16)
C8 C9 H9 121.3
N2 C10 S1 125.36(13)
N2 C10 N4 119.48(15)
N4 C10 S1 115.16(12)
N4 C11 H11A 109.5
N4 C11 H11B 109.5
N4 C11 H11C 109.5
H11A C11 H11B 109.5
H11A C11 H11C 109.5
H11B C11 H11C 109.5
C13 C12 P1 119.00(13)
C17 C12 P1 122.22(12)
C17 C12 C13 118.76(15)
C12 C13 H13 119.7
C14 C13 C12 120.66(17)
C14 C13 H13 119.7
C13 C14 H14 120.0
C13 C14 C15 120.09(16)
C15 C14 H14 120.0
C14 C15 H15 120.1
C16 C15 C14 119.83(16)
C16 C15 H15 120.1
C15 C16 H16 119.8
C15 C16 C17 120.36(16)
C17 C16 H16 119.8
C12 C17 C16 120.30(16)
C12 C17 H17 119.8
C16 C17 H17 119.8
C19 C18 P1 121.74(14)
C23 C18 P1 118.51(15)
C23 C18 C19 119.75(18)
C18 C19 H19 120.3
C18 C19 C20 119.5(2)
C20 C19 H19 120.3
C19 C20 H20 119.9
C21 C20 C19 120.3(2)
C21 C20 H20 119.9
C20 C21 H21 119.7
C22 C21 C20 120.6(2)
C22 C21 H21 119.7
C21 C22 H22 119.9
C21 C22 C23 120.2(2)
C23 C22 H22 119.9
C18 C23 C22 119.7(2)
C18 C23 H23 120.1
C22 C23 H23 120.1
C25 C24 P1 121.75(13)
C25 C24 C29 119.25(15)
C29 C24 P1 118.98(13)
C24 C25 H25 120.0
C24 C25 C26 120.03(17)
C26 C25 H25 120.0
C25 C26 H26 119.9
C27 C26 C25 120.16(18)
C27 C26 H26 119.9
C26 C27 H27 119.9
C26 C27 C28 120.26(17)
C28 C27 H27 119.9
C27 C28 H28 120.0
C29 C28 C27 119.93(18)
C29 C28 H28 120.0
C24 C29 H29 119.8
C28 C29 C24 120.35(17)
C28 C29 H29 119.8
C2S N3S C4S 120.96(15)
C2S N3S C5S 121.91(15)
C4S N3S C5S 117.12(15)
O1S C2S N3S 125.24(16)
O1S C2S H2S 117.4
N3S C2S H2S 117.4
N3S C4S H4SA 109.5
N3S C4S H4SB 109.5
N3S C4S H4SC 109.5
H4SA C4S H4SB 109.5
H4SA C4S H4SC 109.5
H4SB C4S H4SC 109.5
N3S C5S H5SA 109.5
N3S C5S H5SB 109.5
N3S C5S H5SC 109.5
H5SA C5S H5SB 109.5
H5SA C5S H5SC 109.5
H5SB C5S H5SC 109.5

loop_
_geom_bond_atom_site_label_1
_geom_bond_atom_site_label_2
_geom_bond_distance
Pd1 Cl1 2.3389(5)
Pd1 S1 2.2517(5)
Pd1 P1 2.2679(5)
Pd1 N1 2.0791(14)
S1 C10 1.7619(17)
P1 C12 1.8216(16)
P1 C18 1.8167(18)
P1 C24 1.8272(16)
N1 N2 1.3942(19)
N1 C1 1.303(2)
N2 C10 1.298(2)
N3 H3 0.8800
N3 C4 1.383(2)
N3 C5 1.352(2)
N4 H4 0.8800
N4 C10 1.351(2)
N4 C11 1.451(2)
C1 H1 0.9500
C1 C2 1.432(2)
C2 C3 1.447(2)
C2 C5 1.390(2)
C3 C4 1.407(2)
C3 C6 1.398(2)
C4 C9 1.391(2)
C5 H5 0.9500
C6 H6 0.9500
C6 C7 1.380(2)
C7 H7 0.9500
C7 C8 1.399(3)
C8 H8 0.9500
C8 C9 1.374(3)
C9 H9 0.9500
C11 H11A 0.9800
C11 H11B 0.9800
C11 H11C 0.9800
C12 C13 1.398(2)
C12 C17 1.389(2)
C13 H13 0.9500
C13 C14 1.382(2)
C14 H14 0.9500
C14 C15 1.387(3)
C15 H15 0.9500
C15 C16 1.377(3)
C16 H16 0.9500
C16 C17 1.394(2)
C17 H17 0.9500
C18 C19 1.391(3)
C18 C23 1.389(3)
C19 H19 0.9500
C19 C20 1.394(3)
C20 H20 0.9500
C20 C21 1.370(4)
C21 H21 0.9500
C21 C22 1.369(4)
C22 H22 0.9500
C22 C23 1.392(3)
C23 H23 0.9500
C24 C25 1.389(2)
C24 C29 1.398(2)
C25 H25 0.9500
C25 C26 1.393(3)
C26 H26 0.9500
C26 C27 1.378(3)
C27 H27 0.9500
C27 C28 1.385(3)
C28 H28 0.9500
C28 C29 1.383(3)
C29 H29 0.9500
O1S C2S 1.237(2)
N3S C2S 1.319(2)
N3S C4S 1.454(2)
N3S C5S 1.455(2)
C2S H2S 0.9500
C4S H4SA 0.9800
C4S H4SB 0.9800
C4S H4SC 0.9800
C5S H5SA 0.9800
C5S H5SB 0.9800
C5S H5SC 0.9800

loop_
_geom_hbond_atom_site_label_D
_geom_hbond_atom_site_label_H
_geom_hbond_atom_site_label_A
_geom_hbond_distance_DH
_geom_hbond_distance_HA
_geom_hbond_distance_DA
_geom_hbond_angle_DHA
_geom_hbond_site_symmetry_A
N3 H3 O1S 0.88 1.98 2.7958(19) 154.5 .
N4 H4 O1S 0.88 2.14 2.965(2) 156.6 2_755

loop_
_geom_torsion_atom_site_label_1
_geom_torsion_atom_site_label_2
_geom_torsion_atom_site_label_3
_geom_torsion_atom_site_label_4
_geom_torsion
Pd1 S1 C10 N2 2.18(16)
Pd1 S1 C10 N4 -178.15(12)
Pd1 P1 C12 C13 -66.63(14)
Pd1 P1 C12 C17 111.85(13)
Pd1 P1 C18 C19 151.57(13)
Pd1 P1 C18 C23 -27.85(16)
Pd1 P1 C24 C25 135.59(13)
Pd1 P1 C24 C29 -42.59(14)
Pd1 N1 N2 C10 0.64(19)
Pd1 N1 C1 C2 173.09(14)
P1 C12 C13 C14 178.03(14)
P1 C12 C17 C16 -178.40(14)
P1 C18 C19 C20 -179.54(14)
P1 C18 C23 C22 179.72(17)
P1 C24 C25 C26 -177.13(14)
P1 C24 C29 C28 177.99(13)
N1 N2 C10 S1 -2.0(2)
N1 N2 C10 N4 178.32(15)
N1 C1 C2 C3 176.05(17)
N1 C1 C2 C5 -0.9(3)
N2 N1 C1 C2 0.1(3)
N3 C4 C9 C8 -179.80(17)
C1 N1 N2 C10 173.79(15)
C1 C2 C3 C4 -177.24(15)
C1 C2 C3 C6 2.4(3)
C1 C2 C5 N3 177.10(17)
C2 C3 C4 N3 -0.37(18)
C2 C3 C4 C9 179.00(16)
C2 C3 C6 C7 -179.47(18)
C3 C2 C5 N3 -0.20(19)
C3 C4 C9 C8 1.0(3)
C3 C6 C7 C8 0.1(3)
C4 N3 C5 C2 0.0(2)
C4 C3 C6 C7 0.2(3)
C5 N3 C4 C3 0.25(19)
C5 N3 C4 C9 -179.05(18)
C5 C2 C3 C4 0.35(18)
C5 C2 C3 C6 -179.96(19)
C6 C3 C4 N3 179.88(15)
C6 C3 C4 C9 -0.7(3)
C6 C7 C8 C9 0.2(3)
C7 C8 C9 C4 -0.7(3)
C11 N4 C10 S1 -177.31(14)
C11 N4 C10 N2 2.4(3)
C12 P1 C18 C19 25.82(16)
C12 P1 C18 C23 -153.60(15)
C12 P1 C24 C25 -96.95(15)
C12 P1 C24 C29 84.87(14)
C12 C13 C14 C15 0.5(3)
C13 C12 C17 C16 0.1(3)
C13 C14 C15 C16 -0.1(3)
C14 C15 C16 C17 -0.3(3)
C15 C16 C17 C12 0.3(3)
C17 C12 C13 C14 -0.5(3)
C18 P1 C12 C13 56.31(15)
C18 P1 C12 C17 -125.21(14)
C18 P1 C24 C25 12.54(16)
C18 P1 C24 C29 -165.64(13)
C18 C19 C20 C21 -0.3(3)
C19 C18 C23 C22 0.3(3)
C19 C20 C21 C22 0.6(4)
C20 C21 C22 C23 -0.5(4)
C21 C22 C23 C18 0.0(4)
C23 C18 C19 C20 -0.1(3)
C24 P1 C12 C13 167.17(13)
C24 P1 C12 C17 -14.35(16)
C24 P1 C18 C19 -83.91(15)
C24 P1 C18 C23 96.67(16)
C24 C25 C26 C27 -0.4(3)
C25 C24 C29 C28 -0.2(2)
C25 C26 C27 C28 -1.1(3)
C26 C27 C28 C29 1.9(3)
C27 C28 C29 C24 -1.2(3)
C29 C24 C25 C26 1.0(3)
C4S N3S C2S O1S 1.4(3)
C5S N3S C2S O1S -179.72(17)
